data_7224414
loop_
_publ_author_name
'Lu, Yu-Ling'
'Sun, Jing'
'Xie, Ya-Jing'
'Yan, Chao Guo'

_publ_section_title
;
 Molecular diversity of cyclization reaction of 3-methyleneoxindoles with
 2-(3,4-dihydronaphthalen-1(2H)-ylidene)malononitriles
;
_journal_name_full 'RSC Adv.'
_journal_paper_doi 10.1039/C6RA00476H
_journal_year 2016
_chemical_formula_moiety 'C37 H29 N3 O2, C H2 Cl2'
_chemical_formula_sum 'C38 H31 Cl2 N3 O2'
_chemical_formula_weight 632.56
_chemical_name_systematic
; 
 ? 
;
_space_group_IT_number 2
_symmetry_cell_setting triclinic
_symmetry_space_group_name_Hall '-P 1'
_symmetry_space_group_name_H-M 'P -1'
_atom_sites_solution_hydrogens geom
_atom_sites_solution_primary direct
_atom_sites_solution_secondary difmap
_audit_creation_method SHELXL-97
_audit_update_record
;
2015-11-18 deposited with the CCDC.
2016-02-26 downloaded from the CCDC.
;
_cell_angle_alpha 115.208(3)
_cell_angle_beta 104.177(4)
_cell_angle_gamma 100.747(4)
_cell_formula_units_Z 2
_cell_length_a 11.1264(14)
_cell_length_b 12.6065(15)
_cell_length_c 13.9086(18)
_cell_measurement_reflns_used 9889
_cell_measurement_temperature 296(2)
_cell_measurement_theta_max 26.58
_cell_measurement_theta_min 2.71
_cell_volume 1614.6(4)
_computing_cell_refinement 'Bruker SMART'
_computing_data_collection 'Bruker SMART'
_computing_data_reduction 'Bruker SAINT'
_computing_molecular_graphics 'Bruker SHELXTL'
_computing_publication_material 'Bruker SHELXTL'
_computing_structure_refinement 'SHELXL-97 (Sheldrick, 1997)'
_computing_structure_solution 'SHELXS-97 (Sheldrick, 1990)'
_diffrn_ambient_temperature 296(2)
_diffrn_measured_fraction_theta_full 0.995
_diffrn_measured_fraction_theta_max 0.995
_diffrn_measurement_device_type 'CCD area detector'
_diffrn_measurement_method 'phi and omega scans'
_diffrn_radiation_monochromator graphite
_diffrn_radiation_source 'fine-focus sealed tube'
_diffrn_radiation_type MoK\a
_diffrn_radiation_wavelength 0.71073
_diffrn_reflns_av_R_equivalents 0.0536
_diffrn_reflns_av_sigmaI/netI 0.0436
_diffrn_reflns_limit_h_max 14
_diffrn_reflns_limit_h_min -14
_diffrn_reflns_limit_k_max 15
_diffrn_reflns_limit_k_min -16
_diffrn_reflns_limit_l_max 18
_diffrn_reflns_limit_l_min -18
_diffrn_reflns_number 33994
_diffrn_reflns_theta_full 27.54
_diffrn_reflns_theta_max 27.54
_diffrn_reflns_theta_min 1.83
_exptl_absorpt_coefficient_mu 0.240
_exptl_absorpt_correction_T_max 0.953
_exptl_absorpt_correction_T_min 0.923
_exptl_absorpt_correction_type multi-scan
_exptl_absorpt_process_details sadabs
_exptl_crystal_colour colorless
_exptl_crystal_density_diffrn 1.301
_exptl_crystal_density_method 'not measured'
_exptl_crystal_description block
_exptl_crystal_F_000 660
_exptl_crystal_size_max 0.36
_exptl_crystal_size_mid 0.28
_exptl_crystal_size_min 0.20
_refine_diff_density_max 0.588
_refine_diff_density_min -0.639
_refine_diff_density_rms 0.065
_refine_ls_extinction_method none
_refine_ls_goodness_of_fit_ref 1.014
_refine_ls_hydrogen_treatment mixed
_refine_ls_matrix_type full
_refine_ls_number_parameters 411
_refine_ls_number_reflns 7416
_refine_ls_number_restraints 0
_refine_ls_restrained_S_all 1.014
_refine_ls_R_factor_all 0.1092
_refine_ls_R_factor_gt 0.0693
_refine_ls_shift/su_max 0.000
_refine_ls_shift/su_mean 0.000
_refine_ls_structure_factor_coef Fsqd
_refine_ls_weighting_details 'calc w=1/[\s^2^(Fo^2^)+(0.0909P)^2^+1.0094P] where P=(Fo^2^+2Fc^2^)/3'
_refine_ls_weighting_scheme calc
_refine_ls_wR_factor_gt 0.1722
_refine_ls_wR_factor_ref 0.1983
_reflns_number_gt 4873
_reflns_number_total 7416
_reflns_threshold_expression >2sigma(I)
_cod_data_source_file c6ra00476h2.cif
_cod_data_source_block 1c
_cod_database_code 7224414
_audit_block_doi 10.5517/cc11npr4

loop_
_symmetry_equiv_pos_as_xyz
'x, y, z'
'-x, -y, -z'

loop_
_atom_site_label
_atom_site_type_symbol
_atom_site_fract_x
_atom_site_fract_y
_atom_site_fract_z
_atom_site_U_iso_or_equiv
_atom_site_adp_type
_atom_site_occupancy
_atom_site_symmetry_multiplicity
_atom_site_calc_flag
_atom_site_refinement_flags
C1 C 0.8941(3) -0.0417(3) 0.0842(3) 0.0606(7) Uani 1 1 d .
H1 H 0.9150 0.0166 0.0615 0.073 Uiso 1 1 calc R
C2 C 0.9857(3) -0.0945(3) 0.1112(3) 0.0712(9) Uani 1 1 d .
H2 H 1.0673 -0.0721 0.1059 0.085 Uiso 1 1 calc R
C3 C 0.9570(3) -0.1797(3) 0.1456(3) 0.0679(8) Uani 1 1 d .
H3 H 1.0180 -0.2169 0.1619 0.082 Uiso 1 1 calc R
C4 C 0.8382(3) -0.2097(3) 0.1558(3) 0.0664(8) Uani 1 1 d .
H4 H 0.8193 -0.2657 0.1814 0.080 Uiso 1 1 calc R
C5 C 0.7457(3) -0.1573(2) 0.1283(2) 0.0536(7) Uani 1 1 d .
H5 H 0.6649 -0.1786 0.1354 0.064 Uiso 1 1 calc R
C6 C 0.7721(2) -0.0741(2) 0.0905(2) 0.0452(6) Uani 1 1 d .
C7 C 0.6674(3) -0.0250(2) 0.0504(2) 0.0507(6) Uani 1 1 d .
H7A H 0.6583 -0.0407 -0.0260 0.061 Uiso 1 1 calc R
H7B H 0.5841 -0.0707 0.0463 0.061 Uiso 1 1 calc R
C8 C 0.7513(2) 0.1961(2) 0.1022(2) 0.0397(5) Uani 1 1 d .
C9 C 0.7607(2) 0.3232(2) 0.19575(19) 0.0350(5) Uani 1 1 d .
C10 C 0.7047(2) 0.2889(2) 0.27188(19) 0.0359(5) Uani 1 1 d .
C11 C 0.6810(2) 0.3583(2) 0.3684(2) 0.0402(5) Uani 1 1 d .
H11 H 0.7053 0.4442 0.4003 0.048 Uiso 1 1 calc R
C12 C 0.6206(2) 0.3003(2) 0.4187(2) 0.0450(6) Uani 1 1 d .
C13 C 0.5930(3) 0.3757(3) 0.5231(3) 0.0607(7) Uani 1 1 d .
H13A H 0.5037 0.3742 0.5009 0.091 Uiso 1 1 calc R
H13B H 0.6512 0.4600 0.5622 0.091 Uiso 1 1 calc R
H13C H 0.6066 0.3412 0.5729 0.091 Uiso 1 1 calc R
C14 C 0.5859(3) 0.1730(3) 0.3690(3) 0.0540(7) Uani 1 1 d .
H14 H 0.5468 0.1340 0.4026 0.065 Uiso 1 1 calc R
C15 C 0.6067(3) 0.1005(2) 0.2708(3) 0.0522(7) Uani 1 1 d .
H15 H 0.5814 0.0145 0.2382 0.063 Uiso 1 1 calc R
C16 C 0.6661(2) 0.1602(2) 0.2234(2) 0.0399(5) Uani 1 1 d .
C17 C 0.9035(2) 0.4138(2) 0.24879(19) 0.0346(5) Uani 1 1 d .
H17 H 0.9258 0.4232 0.1883 0.042 Uiso 1 1 calc R
C18 C 1.0004(2) 0.3618(2) 0.2981(2) 0.0403(5) Uani 1 1 d .
C19 C 1.1067(2) 0.3339(2) 0.2551(2) 0.0411(5) Uani 1 1 d .
C20 C 1.1466(3) 0.3778(3) 0.1885(2) 0.0525(6) Uani 1 1 d .
H20 H 1.0999 0.4197 0.1615 0.063 Uiso 1 1 calc R
C21 C 1.2559(3) 0.3597(3) 0.1618(3) 0.0699(9) Uani 1 1 d .
H21 H 1.2843 0.3919 0.1193 0.084 Uiso 1 1 calc R
C22 C 1.3224(3) 0.2942(3) 0.1981(3) 0.0753(10) Uani 1 1 d .
H22 H 1.3954 0.2818 0.1797 0.090 Uiso 1 1 calc R
C23 C 1.2817(3) 0.2470(3) 0.2615(3) 0.0753(10) Uani 1 1 d .
H23 H 1.3259 0.2013 0.2847 0.090 Uiso 1 1 calc R
C24 C 1.1751(3) 0.2673(3) 0.2909(3) 0.0581(7) Uani 1 1 d .
H24 H 1.1487 0.2363 0.3349 0.070 Uiso 1 1 calc R
C25 C 0.6724(2) 0.3785(2) 0.14287(19) 0.0357(5) Uani 1 1 d .
C26 C 0.6983(2) 0.5123(2) 0.21595(19) 0.0355(5) Uani 1 1 d .
C27 C 0.6007(2) 0.5586(2) 0.1737(2) 0.0428(5) Uani 1 1 d .
C28 C 0.8039(2) 0.5863(2) 0.31462(19) 0.0337(5) Uani 1 1 d .
C29 C 0.8197(2) 0.7128(2) 0.40000(19) 0.0385(5) Uani 1 1 d .
C30 C 0.7094(3) 0.7470(3) 0.4153(2) 0.0510(6) Uani 1 1 d .
H30 H 0.6255 0.6903 0.3680 0.061 Uiso 1 1 calc R
C31 C 0.7241(3) 0.8631(3) 0.4991(3) 0.0630(8) Uani 1 1 d .
H31 H 0.6505 0.8851 0.5074 0.076 Uiso 1 1 calc R
C32 C 0.8484(3) 0.9468(3) 0.5708(3) 0.0638(8) Uani 1 1 d .
H32 H 0.8585 1.0255 0.6272 0.077 Uiso 1 1 calc R
C33 C 0.9575(3) 0.9142(3) 0.5590(2) 0.0587(7) Uani 1 1 d .
H33 H 1.0407 0.9710 0.6086 0.070 Uiso 1 1 calc R
C34 C 0.9456(2) 0.7976(2) 0.4742(2) 0.0440(6) Uani 1 1 d .
C35 C 1.0675(2) 0.7648(2) 0.4665(2) 0.0498(6) Uani 1 1 d .
H35A H 1.1114 0.7636 0.5354 0.060 Uiso 1 1 calc R
H35B H 1.1268 0.8292 0.4633 0.060 Uiso 1 1 calc R
C36 C 1.0415(2) 0.6410(2) 0.3645(2) 0.0450(6) Uani 1 1 d .
H36A H 1.1167 0.6134 0.3774 0.054 Uiso 1 1 calc R
H36B H 1.0306 0.6506 0.2976 0.054 Uiso 1 1 calc R
C37 C 0.9182(2) 0.5420(2) 0.34204(19) 0.0348(5) Uani 1 1 d .
H37 H 0.9270 0.5388 0.4125 0.042 Uiso 1 1 calc R
C38 C 0.3022(5) 0.7408(4) 0.1585(4) 0.0999(14) Uani 1 1 d .
H38A H 0.3818 0.7248 0.1493 0.120 Uiso 1 1 calc R
H38B H 0.2862 0.7972 0.1303 0.120 Uiso 1 1 calc R
Cl1 Cl 0.3239(2) 0.8095(2) 0.30069(15) 0.1763(8) Uani 1 1 d .
Cl2 Cl 0.17045(17) 0.60132(16) 0.07825(17) 0.1487(6) Uani 1 1 d .
N1 N 0.6949(2) 0.10726(18) 0.12366(18) 0.0434(5) Uani 1 1 d .
N2 N 0.5813(2) 0.3069(2) 0.04599(19) 0.0510(6) Uani 1 1 d .
N3 N 0.5221(3) 0.5893(2) 0.1332(2) 0.0658(7) Uani 1 1 d .
O1 O 0.79107(19) 0.17786(16) 0.02470(15) 0.0512(4) Uani 1 1 d .
O2 O 0.98920(19) 0.3459(2) 0.37611(18) 0.0639(6) Uani 1 1 d .
H2A H 0.535(3) 0.349(3) 0.028(3) 0.067(9) Uiso 1 1 d .

loop_
_atom_site_aniso_label
_atom_site_aniso_U_11
_atom_site_aniso_U_22
_atom_site_aniso_U_33
_atom_site_aniso_U_23
_atom_site_aniso_U_13
_atom_site_aniso_U_12
C1 0.0591(17) 0.0601(17) 0.078(2) 0.0423(16) 0.0293(16) 0.0251(14)
C2 0.0566(18) 0.077(2) 0.087(2) 0.0403(19) 0.0312(17) 0.0310(16)
C3 0.0638(19) 0.0624(19) 0.076(2) 0.0351(17) 0.0132(16) 0.0329(16)
C4 0.067(2) 0.0567(18) 0.077(2) 0.0429(16) 0.0114(16) 0.0194(15)
C5 0.0480(15) 0.0450(15) 0.0617(17) 0.0276(13) 0.0125(13) 0.0099(12)
C6 0.0475(14) 0.0345(12) 0.0460(14) 0.0171(11) 0.0105(11) 0.0132(11)
C7 0.0505(15) 0.0351(13) 0.0553(16) 0.0186(12) 0.0088(12) 0.0138(11)
C8 0.0393(12) 0.0422(13) 0.0430(13) 0.0251(11) 0.0119(10) 0.0188(10)
C9 0.0347(11) 0.0371(12) 0.0385(12) 0.0231(10) 0.0116(9) 0.0144(9)
C10 0.0294(10) 0.0423(12) 0.0436(12) 0.0278(11) 0.0118(9) 0.0132(9)
C11 0.0342(12) 0.0437(13) 0.0466(13) 0.0265(11) 0.0131(10) 0.0124(10)
C12 0.0324(12) 0.0589(16) 0.0519(14) 0.0346(13) 0.0154(11) 0.0140(11)
C13 0.0531(16) 0.077(2) 0.0608(17) 0.0384(16) 0.0300(14) 0.0180(15)
C14 0.0455(14) 0.0658(18) 0.0732(19) 0.0490(16) 0.0295(14) 0.0187(13)
C15 0.0488(15) 0.0440(14) 0.0749(19) 0.0379(14) 0.0252(14) 0.0138(12)
C16 0.0331(11) 0.0404(13) 0.0513(14) 0.0273(11) 0.0135(10) 0.0142(10)
C17 0.0304(11) 0.0440(12) 0.0407(12) 0.0278(10) 0.0152(9) 0.0161(9)
C18 0.0367(12) 0.0467(13) 0.0461(13) 0.0302(11) 0.0132(10) 0.0169(10)
C19 0.0333(11) 0.0438(13) 0.0435(13) 0.0208(11) 0.0097(10) 0.0146(10)
C20 0.0466(14) 0.0666(17) 0.0524(15) 0.0311(14) 0.0232(12) 0.0249(13)
C21 0.0532(17) 0.094(2) 0.0607(18) 0.0311(18) 0.0304(15) 0.0261(17)
C22 0.0428(16) 0.091(2) 0.069(2) 0.0157(19) 0.0213(15) 0.0316(17)
C23 0.0514(17) 0.080(2) 0.089(2) 0.033(2) 0.0175(17) 0.0423(17)
C24 0.0447(15) 0.0613(17) 0.0728(19) 0.0377(15) 0.0139(14) 0.0263(13)
C25 0.0328(11) 0.0386(12) 0.0403(12) 0.0239(10) 0.0115(10) 0.0129(9)
C26 0.0331(11) 0.0399(12) 0.0413(12) 0.0255(10) 0.0136(10) 0.0151(9)
C27 0.0425(13) 0.0436(13) 0.0449(13) 0.0237(11) 0.0134(11) 0.0187(11)
C28 0.0322(11) 0.0374(12) 0.0396(12) 0.0253(10) 0.0150(9) 0.0103(9)
C29 0.0421(13) 0.0395(12) 0.0390(12) 0.0233(11) 0.0151(10) 0.0142(10)
C30 0.0500(15) 0.0528(15) 0.0515(15) 0.0242(13) 0.0207(12) 0.0211(12)
C31 0.072(2) 0.0623(18) 0.0653(19) 0.0293(16) 0.0347(17) 0.0375(16)
C32 0.087(2) 0.0432(15) 0.0574(17) 0.0201(14) 0.0276(17) 0.0246(16)
C33 0.0673(18) 0.0425(15) 0.0537(16) 0.0213(13) 0.0138(14) 0.0090(13)
C34 0.0503(14) 0.0390(13) 0.0433(13) 0.0248(11) 0.0136(11) 0.0102(11)
C35 0.0385(13) 0.0462(14) 0.0578(16) 0.0287(13) 0.0097(12) 0.0024(11)
C36 0.0320(12) 0.0496(14) 0.0573(15) 0.0315(12) 0.0151(11) 0.0107(10)
C37 0.0304(11) 0.0400(12) 0.0373(11) 0.0236(10) 0.0098(9) 0.0110(9)
C38 0.118(3) 0.137(4) 0.127(3) 0.102(3) 0.081(3) 0.077(3)
Cl1 0.2112(19) 0.283(2) 0.1332(13) 0.1357(16) 0.1062(13) 0.1500(19)
Cl2 0.1592(14) 0.1453(13) 0.2212(18) 0.1331(14) 0.0985(13) 0.0734(11)
N1 0.0464(11) 0.0354(10) 0.0503(12) 0.0229(9) 0.0163(9) 0.0151(9)
N2 0.0458(12) 0.0446(12) 0.0512(13) 0.0226(11) 0.0011(10) 0.0161(10)
N3 0.0666(16) 0.0737(17) 0.0642(15) 0.0373(13) 0.0142(13) 0.0432(14)
O1 0.0674(12) 0.0529(11) 0.0471(10) 0.0286(9) 0.0280(9) 0.0301(9)
O2 0.0618(12) 0.1047(16) 0.0768(13) 0.0736(13) 0.0370(11) 0.0490(12)

loop_
_atom_type_symbol
_atom_type_description
_atom_type_scat_dispersion_real
_atom_type_scat_dispersion_imag
_atom_type_scat_source
C C 0.0033 0.0016 'International Tables Vol C Tables 4.2.6.8 and 6.1.1.4'
H H 0.0000 0.0000 'International Tables Vol C Tables 4.2.6.8 and 6.1.1.4'
N N 0.0061 0.0033 'International Tables Vol C Tables 4.2.6.8 and 6.1.1.4'
O O 0.0106 0.0060 'International Tables Vol C Tables 4.2.6.8 and 6.1.1.4'
Cl Cl 0.1484 0.1585 'International Tables Vol C Tables 4.2.6.8 and 6.1.1.4'

loop_
_geom_angle_atom_site_label_1
_geom_angle_atom_site_label_2
_geom_angle_atom_site_label_3
_geom_angle
C2 C1 C6 120.9(3)
C2 C1 H1 119.6
C6 C1 H1 119.6
C3 C2 C1 120.3(3)
C3 C2 H2 119.8
C1 C2 H2 119.8
C4 C3 C2 119.4(3)
C4 C3 H3 120.3
C2 C3 H3 120.3
C3 C4 C5 120.4(3)
C3 C4 H4 119.8
C5 C4 H4 119.8
C6 C5 C4 120.6(3)
C6 C5 H5 119.7
C4 C5 H5 119.7
C5 C6 C1 118.3(2)
C5 C6 C7 120.9(2)
C1 C6 C7 120.7(2)
N1 C7 C6 113.9(2)
N1 C7 H7A 108.8
C6 C7 H7A 108.8
N1 C7 H7B 108.8
C6 C7 H7B 108.8
H7A C7 H7B 107.7
O1 C8 N1 125.5(2)
O1 C8 C9 126.2(2)
N1 C8 C9 108.2(2)
C10 C9 C25 109.51(17)
C10 C9 C8 102.41(17)
C25 C9 C8 109.52(17)
C10 C9 C17 118.39(18)
C25 C9 C17 107.25(17)
C8 C9 C17 109.53(18)
C11 C10 C16 119.6(2)
C11 C10 C9 132.5(2)
C16 C10 C9 107.81(19)
C10 C11 C12 120.3(2)
C10 C11 H11 119.8
C12 C11 H11 119.8
C14 C12 C11 118.2(2)
C14 C12 C13 121.3(2)
C11 C12 C13 120.4(2)
C12 C13 H13A 109.5
C12 C13 H13B 109.5
H13A C13 H13B 109.5
C12 C13 H13C 109.5
H13A C13 H13C 109.5
H13B C13 H13C 109.5
C12 C14 C15 122.7(2)
C12 C14 H14 118.7
C15 C14 H14 118.7
C16 C15 C14 117.7(2)
C16 C15 H15 121.2
C14 C15 H15 121.2
C15 C16 C10 121.4(2)
C15 C16 N1 128.1(2)
C10 C16 N1 110.4(2)
C37 C17 C18 109.44(18)
C37 C17 C9 111.69(17)
C18 C17 C9 110.86(17)
C37 C17 H17 108.2
C18 C17 H17 108.2
C9 C17 H17 108.2
O2 C18 C19 120.3(2)
O2 C18 C17 117.6(2)
C19 C18 C17 122.07(19)
C20 C19 C24 118.8(2)
C20 C19 C18 123.3(2)
C24 C19 C18 117.7(2)
C19 C20 C21 120.2(3)
C19 C20 H20 119.9
C21 C20 H20 119.9
C22 C21 C20 120.2(3)
C22 C21 H21 119.9
C20 C21 H21 119.9
C23 C22 C21 120.2(3)
C23 C22 H22 119.9
C21 C22 H22 119.9
C22 C23 C24 120.0(3)
C22 C23 H23 120.0
C24 C23 H23 120.0
C23 C24 C19 120.6(3)
C23 C24 H24 119.7
C19 C24 H24 119.7
N2 C25 C26 126.4(2)
N2 C25 C9 118.8(2)
C26 C25 C9 114.66(18)
C28 C26 C27 122.4(2)
C28 C26 C25 123.64(19)
C27 C26 C25 113.99(19)
N3 C27 C26 175.5(3)
C26 C28 C29 124.81(19)
C26 C28 C37 120.24(19)
C29 C28 C37 114.93(19)
C34 C29 C30 119.0(2)
C34 C29 C28 120.0(2)
C30 C29 C28 120.8(2)
C31 C30 C29 120.9(3)
C31 C30 H30 119.5
C29 C30 H30 119.5
C30 C31 C32 119.8(3)
C30 C31 H31 120.1
C32 C31 H31 120.1
C33 C32 C31 120.2(3)
C33 C32 H32 119.9
C31 C32 H32 119.9
C32 C33 C34 121.2(3)
C32 C33 H33 119.4
C34 C33 H33 119.4
C33 C34 C29 118.8(2)
C33 C34 C35 119.4(2)
C29 C34 C35 121.7(2)
C34 C35 C36 113.9(2)
C34 C35 H35A 108.8
C36 C35 H35A 108.8
C34 C35 H35B 108.8
C36 C35 H35B 108.8
H35A C35 H35B 107.7
C35 C36 C37 111.8(2)
C35 C36 H36A 109.3
C37 C36 H36A 109.3
C35 C36 H36B 109.3
C37 C36 H36B 109.3
H36A C36 H36B 107.9
C28 C37 C17 114.03(17)
C28 C37 C36 106.53(17)
C17 C37 C36 111.02(18)
C28 C37 H37 108.4
C17 C37 H37 108.4
C36 C37 H37 108.4
Cl1 C38 Cl2 111.5(2)
Cl1 C38 H38A 109.3
Cl2 C38 H38A 109.3
Cl1 C38 H38B 109.3
Cl2 C38 H38B 109.3
H38A C38 H38B 108.0
C8 N1 C16 111.15(19)
C8 N1 C7 123.3(2)
C16 N1 C7 125.5(2)
C25 N2 H2A 109(2)

loop_
_geom_bond_atom_site_label_1
_geom_bond_atom_site_label_2
_geom_bond_distance
C1 C2 1.379(4)
C1 C6 1.379(4)
C1 H1 0.9300
C2 C3 1.367(5)
C2 H2 0.9300
C3 C4 1.364(5)
C3 H3 0.9300
C4 C5 1.386(4)
C4 H4 0.9300
C5 C6 1.375(4)
C5 H5 0.9300
C6 C7 1.515(3)
C7 N1 1.457(3)
C7 H7A 0.9700
C7 H7B 0.9700
C8 O1 1.213(3)
C8 N1 1.361(3)
C8 C9 1.538(3)
C9 C10 1.520(3)
C9 C25 1.527(3)
C9 C17 1.551(3)
C10 C11 1.377(3)
C10 C16 1.391(3)
C11 C12 1.398(3)
C11 H11 0.9300
C12 C14 1.377(4)
C12 C13 1.503(4)
C13 H13A 0.9600
C13 H13B 0.9600
C13 H13C 0.9600
C14 C15 1.387(4)
C14 H14 0.9300
C15 C16 1.375(3)
C15 H15 0.9300
C16 N1 1.407(3)
C17 C37 1.527(3)
C17 C18 1.531(3)
C17 H17 0.9800
C18 O2 1.215(3)
C18 C19 1.484(3)
C19 C20 1.381(4)
C19 C24 1.393(3)
C20 C21 1.387(4)
C20 H20 0.9300
C21 C22 1.372(5)
C21 H21 0.9300
C22 C23 1.370(5)
C22 H22 0.9300
C23 C24 1.378(4)
C23 H23 0.9300
C24 H24 0.9300
C25 N2 1.270(3)
C25 C26 1.475(3)
C26 C28 1.358(3)
C26 C27 1.443(3)
C27 N3 1.141(3)
C28 C29 1.471(3)
C28 C37 1.512(3)
C29 C34 1.402(3)
C29 C30 1.408(3)
C30 C31 1.375(4)
C30 H30 0.9300
C31 C32 1.380(5)
C31 H31 0.9300
C32 C33 1.377(4)
C32 H32 0.9300
C33 C34 1.393(4)
C33 H33 0.9300
C34 C35 1.505(4)
C35 C36 1.510(4)
C35 H35A 0.9700
C35 H35B 0.9700
C36 C37 1.536(3)
C36 H36A 0.9700
C36 H36B 0.9700
C37 H37 0.9800
C38 Cl1 1.717(5)
C38 Cl2 1.747(5)
C38 H38A 0.9700
C38 H38B 0.9700
N2 H2A 0.87(3)

loop_
_geom_hbond_atom_site_label_D
_geom_hbond_atom_site_label_H
_geom_hbond_atom_site_label_A
_geom_hbond_distance_DH
_geom_hbond_distance_HA
_geom_hbond_distance_DA
_geom_hbond_angle_DHA
_geom_hbond_site_symmetry_A
N2 H2A N3 0.87(3) 2.65(3) 3.343(3) 137(3) 2_665
